data_7016136
loop_
_publ_author_name
'Dodds, Deborah L.'
'Floure, Joelle'
'Garland, Michael'
'Haddow, Mairi F.'
'Leonard, Thomas R.'
'McMullin, Claire L.'
'Orpen, A. Guy'
'Pringle, Paul G.'

_publ_section_title
;
 Diphosphanes derived from phobane and phosphatrioxa-adamantane:
 similarities, differences and anomalies.
;
_journal_issue 27
_journal_name_full 'Dalton transactions (Cambridge, England : 2003)'
_journal_page_first 7137
_journal_page_last 7146
_journal_paper_doi 10.1039/c1dt10335k
_journal_volume 40
_journal_year 2011
_chemical_formula_moiety 'C20 H32 O8 P2'
_chemical_formula_sum 'C20 H32 O8 P2'
_chemical_formula_weight 462.40
_chemical_name_systematic
;
?
;
_space_group_IT_number 15
_symmetry_cell_setting monoclinic
_symmetry_space_group_name_Hall '-C 2yc'
_symmetry_space_group_name_H-M 'C 1 2/c 1'
_atom_sites_solution_hydrogens geom
_atom_sites_solution_primary direct
_atom_sites_solution_secondary difmap
_audit_creation_method SHELXL-97
_cell_angle_alpha 90.00
_cell_angle_beta 104.510(2)
_cell_angle_gamma 90.00
_cell_formula_units_Z 4
_cell_length_a 12.0015(10)
_cell_length_b 12.7265(11)
_cell_length_c 14.6537(13)
_cell_measurement_reflns_used 7122
_cell_measurement_temperature 173(2)
_cell_measurement_theta_max 27.51
_cell_measurement_theta_min 2.69
_cell_volume 2166.8(3)
_computing_cell_refinement 'Bruker SMART'
_computing_data_collection 'Bruker SMART'
_computing_data_reduction 'Bruker SAINT'
_computing_molecular_graphics 'Bruker SHELXTL'
_computing_publication_material 'Bruker SHELXTL'
_computing_structure_refinement 'SHELXL-97 (Sheldrick, 1997)'
_computing_structure_solution 'SHELXS-97 (Sheldrick, 1990)'
_diffrn_ambient_temperature 173(2)
_diffrn_detector_area_resol_mean 8.2
_diffrn_measured_fraction_theta_full 0.998
_diffrn_measured_fraction_theta_max 0.998
_diffrn_measurement_device_type 'CCD area detector'
_diffrn_measurement_method 'phi and omega scans'
_diffrn_radiation_monochromator graphite
_diffrn_radiation_source 'fine-focus sealed tube'
_diffrn_radiation_type MoK\a
_diffrn_radiation_wavelength 0.71073
_diffrn_reflns_av_R_equivalents 0.0223
_diffrn_reflns_av_sigmaI/netI 0.0293
_diffrn_reflns_limit_h_max 10
_diffrn_reflns_limit_h_min -15
_diffrn_reflns_limit_k_max 16
_diffrn_reflns_limit_k_min -16
_diffrn_reflns_limit_l_max 19
_diffrn_reflns_limit_l_min -15
_diffrn_reflns_number 6949
_diffrn_reflns_theta_full 27.50
_diffrn_reflns_theta_max 27.50
_diffrn_reflns_theta_min 2.37
_diffrn_standards_decay_% 0
_diffrn_standards_number 0
_exptl_absorpt_coefficient_mu 0.246
_exptl_absorpt_correction_T_max 0.976
_exptl_absorpt_correction_T_min 0.952
_exptl_absorpt_correction_type multi-scan
_exptl_absorpt_process_details 'SADABS V2.10'
_exptl_crystal_colour colourless
_exptl_crystal_density_diffrn 1.417
_exptl_crystal_density_method 'not measured'
_exptl_crystal_description block
_exptl_crystal_F_000 984
_exptl_crystal_size_max 0.20
_exptl_crystal_size_mid 0.20
_exptl_crystal_size_min 0.10
_refine_diff_density_max 1.309
_refine_diff_density_min -0.258
_refine_diff_density_rms 0.058
_refine_ls_extinction_method none
_refine_ls_goodness_of_fit_ref 1.088
_refine_ls_hydrogen_treatment constr
_refine_ls_matrix_type full
_refine_ls_number_parameters 140
_refine_ls_number_reflns 2494
_refine_ls_number_restraints 0
_refine_ls_restrained_S_all 1.088
_refine_ls_R_factor_all 0.0483
_refine_ls_R_factor_gt 0.0362
_refine_ls_shift/su_max 0.000
_refine_ls_shift/su_mean 0.000
_refine_ls_structure_factor_coef Fsqd
_refine_ls_weighting_details 'calc w=1/[\s^2^(Fo^2^)+(0.0596P)^2^+0.1581P] where P=(Fo^2^+2Fc^2^)/3'
_refine_ls_weighting_scheme calc
_refine_ls_wR_factor_gt 0.0996
_refine_ls_wR_factor_ref 0.1036
_reflns_number_gt 1955
_reflns_number_total 2494
_reflns_threshold_expression >2sigma(I)
_cod_data_source_file c1dt10335k.txt
_cod_data_source_block 1b
_cod_original_sg_symbol_H-M 'C 2/c'
_cod_database_code 7016136

loop_
_symmetry_equiv_pos_as_xyz
'x, y, z'
'-x, y, -z+1/2'
'x+1/2, y+1/2, z'
'-x+1/2, y+1/2, -z+1/2'
'-x, -y, -z'
'x, -y, z-1/2'
'-x+1/2, -y+1/2, -z'
'x+1/2, -y+1/2, z-1/2'

loop_
_atom_site_label
_atom_site_type_symbol
_atom_site_fract_x
_atom_site_fract_y
_atom_site_fract_z
_atom_site_U_iso_or_equiv
_atom_site_adp_type
_atom_site_occupancy
_atom_site_symmetry_multiplicity
_atom_site_calc_flag
_atom_site_refinement_flags
_atom_site_disorder_assembly
_atom_site_disorder_group
P1 P 1.04711(4) 0.23534(3) 0.32957(3) 0.02049(14) Uani 1 1 d . . .
O1 O 0.92707(9) 0.40075(9) 0.36923(8) 0.0213(3) Uani 1 1 d . . .
O2 O 0.99686(10) 0.17249(9) 0.48819(8) 0.0238(3) Uani 1 1 d . . .
O3 O 0.89705(10) 0.32661(9) 0.50904(8) 0.0230(3) Uani 1 1 d . . .
O4 O 1.16249(11) 0.18608(10) 0.34713(9) 0.0312(3) Uani 1 1 d . . .
C1 C 1.11785(15) 0.44773(13) 0.35689(13) 0.0265(4) Uani 1 1 d . . .
H1A H 1.0895 0.4592 0.2889 0.040 Uiso 1 1 calc R . .
H1B H 1.1982 0.4243 0.3711 0.040 Uiso 1 1 calc R . .
H1C H 1.1129 0.5135 0.3904 0.040 Uiso 1 1 calc R . .
C2 C 1.04512(13) 0.36442(13) 0.38830(12) 0.0213(4) Uani 1 1 d . . .
C3 C 1.08955(14) 0.34365(13) 0.49397(12) 0.0244(4) Uani 1 1 d . . .
H3A H 1.1655 0.3087 0.5061 0.029 Uiso 1 1 calc R . .
H3B H 1.0997 0.4114 0.5283 0.029 Uiso 1 1 calc R . .
C4 C 1.00710(14) 0.27515(13) 0.53014(12) 0.0238(4) Uani 1 1 d . . .
C5 C 1.04411(17) 0.25878(16) 0.63565(12) 0.0327(4) Uani 1 1 d . . .
H5A H 1.0495 0.3269 0.6676 0.049 Uiso 1 1 calc R . .
H5B H 1.1194 0.2241 0.6523 0.049 Uiso 1 1 calc R . .
H5C H 0.9874 0.2147 0.6554 0.049 Uiso 1 1 calc R . .
C6 C 0.74072(14) 0.40129(14) 0.39496(13) 0.0263(4) Uani 1 1 d . . .
H6A H 0.6882 0.3659 0.4265 0.039 Uiso 1 1 calc R . .
H6B H 0.7044 0.4067 0.3273 0.039 Uiso 1 1 calc R . .
H6C H 0.7582 0.4718 0.4215 0.039 Uiso 1 1 calc R . .
C7 C 0.85065(14) 0.33883(13) 0.40968(11) 0.0209(3) Uani 1 1 d . . .
C8 C 0.83158(14) 0.22954(12) 0.36609(12) 0.0206(3) Uani 1 1 d . . .
H8A H 0.8006 0.2356 0.2970 0.025 Uiso 1 1 calc R . .
H8B H 0.7745 0.1912 0.3919 0.025 Uiso 1 1 calc R . .
C9 C 0.94469(14) 0.16854(12) 0.38740(11) 0.0210(3) Uani 1 1 d . . .
C10 C 0.93121(16) 0.05278(13) 0.36208(13) 0.0275(4) Uani 1 1 d . . .
H10A H 1.0073 0.0199 0.3740 0.041 Uiso 1 1 calc R . .
H10B H 0.8917 0.0453 0.2952 0.041 Uiso 1 1 calc R . .
H10C H 0.8859 0.0184 0.4006 0.041 Uiso 1 1 calc R . .

loop_
_atom_site_aniso_label
_atom_site_aniso_U_11
_atom_site_aniso_U_22
_atom_site_aniso_U_33
_atom_site_aniso_U_23
_atom_site_aniso_U_13
_atom_site_aniso_U_12
P1 0.0184(2) 0.0188(2) 0.0248(2) -0.00210(17) 0.00648(17) -0.00138(16)
O1 0.0186(6) 0.0214(5) 0.0256(6) -0.0002(5) 0.0090(5) -0.0010(4)
O2 0.0260(6) 0.0231(6) 0.0207(6) 0.0008(5) 0.0026(5) -0.0016(5)
O3 0.0211(6) 0.0286(6) 0.0196(6) -0.0033(5) 0.0058(5) -0.0011(5)
O4 0.0251(7) 0.0340(7) 0.0338(7) -0.0022(6) 0.0060(5) 0.0033(5)
C1 0.0262(9) 0.0239(8) 0.0319(10) -0.0057(7) 0.0119(8) -0.0086(7)
C2 0.0174(8) 0.0214(8) 0.0261(9) -0.0050(7) 0.0074(7) -0.0033(6)
C3 0.0195(8) 0.0257(8) 0.0276(9) -0.0050(7) 0.0048(7) -0.0040(7)
C4 0.0221(9) 0.0278(8) 0.0206(8) -0.0017(7) 0.0035(6) -0.0020(7)
C5 0.0315(10) 0.0435(10) 0.0202(9) -0.0012(8) 0.0012(7) -0.0063(8)
C6 0.0205(8) 0.0292(9) 0.0299(10) -0.0017(7) 0.0078(7) 0.0008(7)
C7 0.0189(8) 0.0252(8) 0.0196(8) -0.0011(6) 0.0067(6) -0.0029(6)
C8 0.0193(8) 0.0226(8) 0.0205(8) -0.0014(6) 0.0060(6) -0.0039(6)
C9 0.0222(8) 0.0208(7) 0.0203(8) 0.0000(6) 0.0056(6) -0.0040(6)
C10 0.0323(10) 0.0195(8) 0.0304(10) 0.0001(7) 0.0070(8) -0.0047(7)

loop_
_atom_type_symbol
_atom_type_description
_atom_type_scat_dispersion_real
_atom_type_scat_dispersion_imag
_atom_type_scat_source
C C 0.0033 0.0016 'International Tables Vol C Tables 4.2.6.8 and 6.1.1.4'
H H 0.0000 0.0000 'International Tables Vol C Tables 4.2.6.8 and 6.1.1.4'
O O 0.0106 0.0060 'International Tables Vol C Tables 4.2.6.8 and 6.1.1.4'
P P 0.1023 0.0942 'International Tables Vol C Tables 4.2.6.8 and 6.1.1.4'

loop_
_geom_angle_atom_site_label_1
_geom_angle_atom_site_label_2
_geom_angle_atom_site_label_3
_geom_angle
_geom_angle_site_symmetry_1
_geom_angle_site_symmetry_3
_geom_angle_publ_flag
O4 P1 C2 114.42(7) . . ?
O4 P1 C9 114.96(8) . . ?
C2 P1 C9 96.10(7) . . ?
O4 P1 P1 111.88(6) . 2_755 ?
C2 P1 P1 113.93(5) . 2_755 ?
C9 P1 P1 104.23(5) . 2_755 ?
C7 O1 C2 115.94(12) . . ?
C4 O2 C9 115.81(12) . . ?
C7 O3 C4 111.77(12) . . ?
C2 C1 H1A 109.5 . . ?
C2 C1 H1B 109.5 . . ?
H1A C1 H1B 109.5 . . ?
C2 C1 H1C 109.5 . . ?
H1A C1 H1C 109.5 . . ?
H1B C1 H1C 109.5 . . ?
O1 C2 C1 109.12(14) . . ?
O1 C2 C3 109.05(13) . . ?
C1 C2 C3 110.31(13) . . ?
O1 C2 P1 108.56(10) . . ?
C1 C2 P1 113.74(12) . . ?
C3 C2 P1 105.94(11) . . ?
C4 C3 C2 111.23(13) . . ?
C4 C3 H3A 109.4 . . ?
C2 C3 H3A 109.4 . . ?
C4 C3 H3B 109.4 . . ?
C2 C3 H3B 109.4 . . ?
H3A C3 H3B 108.0 . . ?
O2 C4 O3 110.31(12) . . ?
O2 C4 C3 111.60(14) . . ?
O3 C4 C3 108.00(14) . . ?
O2 C4 C5 106.50(14) . . ?
O3 C4 C5 107.55(14) . . ?
C3 C4 C5 112.82(14) . . ?
C4 C5 H5A 109.5 . . ?
C4 C5 H5B 109.5 . . ?
H5A C5 H5B 109.5 . . ?
C4 C5 H5C 109.5 . . ?
H5A C5 H5C 109.5 . . ?
H5B C5 H5C 109.5 . . ?
C7 C6 H6A 109.5 . . ?
C7 C6 H6B 109.5 . . ?
H6A C6 H6B 109.5 . . ?
C7 C6 H6C 109.5 . . ?
H6A C6 H6C 109.5 . . ?
H6B C6 H6C 109.5 . . ?
O3 C7 O1 110.59(12) . . ?
O3 C7 C6 107.82(13) . . ?
O1 C7 C6 106.04(13) . . ?
O3 C7 C8 107.85(13) . . ?
O1 C7 C8 111.73(13) . . ?
C6 C7 C8 112.76(13) . . ?
C7 C8 C9 110.24(13) . . ?
C7 C8 H8A 109.6 . . ?
C9 C8 H8A 109.6 . . ?
C7 C8 H8B 109.6 . . ?
C9 C8 H8B 109.6 . . ?
H8A C8 H8B 108.1 . . ?
O2 C9 C10 105.93(13) . . ?
O2 C9 C8 108.96(13) . . ?
C10 C9 C8 114.13(13) . . ?
O2 C9 P1 106.31(10) . . ?
C10 C9 P1 111.93(12) . . ?
C8 C9 P1 109.21(11) . . ?
C9 C10 H10A 109.5 . . ?
C9 C10 H10B 109.5 . . ?
H10A C10 H10B 109.5 . . ?
C9 C10 H10C 109.5 . . ?
H10A C10 H10C 109.5 . . ?
H10B C10 H10C 109.5 . . ?

loop_
_geom_bond_atom_site_label_1
_geom_bond_atom_site_label_2
_geom_bond_distance
_geom_bond_site_symmetry_2
_geom_bond_publ_flag
P1 O4 1.4827(13) . ?
P1 C2 1.8574(16) . ?
P1 C9 1.8638(17) . ?
P1 P1 2.3229(9) 2_755 ?
O1 C7 1.4443(19) . ?
O1 C2 1.4494(19) . ?
O2 C4 1.436(2) . ?
O2 C9 1.453(2) . ?
O3 C7 1.4311(19) . ?
O3 C4 1.437(2) . ?
C1 C2 1.516(2) . ?
C1 H1A 0.9800 . ?
C1 H1B 0.9800 . ?
C1 H1C 0.9800 . ?
C2 C3 1.529(2) . ?
C3 C4 1.511(2) . ?
C3 H3A 0.9900 . ?
C3 H3B 0.9900 . ?
C4 C5 1.512(2) . ?
C5 H5A 0.9800 . ?
C5 H5B 0.9800 . ?
C5 H5C 0.9800 . ?
C6 C7 1.509(2) . ?
C6 H6A 0.9800 . ?
C6 H6B 0.9800 . ?
C6 H6C 0.9800 . ?
C7 C8 1.524(2) . ?
C8 C9 1.527(2) . ?
C8 H8A 0.9900 . ?
C8 H8B 0.9900 . ?
C9 C10 1.518(2) . ?
C10 H10A 0.9800 . ?
C10 H10B 0.9800 . ?
C10 H10C 0.9800 . ?

loop_
_geom_torsion_atom_site_label_1
_geom_torsion_atom_site_label_2
_geom_torsion_atom_site_label_3
_geom_torsion_atom_site_label_4
_geom_torsion
_geom_torsion_site_symmetry_1
_geom_torsion_site_symmetry_2
_geom_torsion_site_symmetry_3
_geom_torsion_site_symmetry_4
_geom_torsion_publ_flag
C7 O1 C2 C1 -169.66(13) . . . . ?
C7 O1 C2 C3 -49.11(16) . . . . ?
C7 O1 C2 P1 65.88(14) . . . . ?
O4 P1 C2 O1 -177.14(10) . . . . ?
C9 P1 C2 O1 -56.17(12) . . . . ?
P1 P1 C2 O1 52.36(12) 2_755 . . . ?
O4 P1 C2 C1 61.19(15) . . . . ?
C9 P1 C2 C1 -177.85(12) . . . . ?
P1 P1 C2 C1 -69.31(13) 2_755 . . . ?
O4 P1 C2 C3 -60.14(13) . . . . ?
C9 P1 C2 C3 60.83(11) . . . . ?
P1 P1 C2 C3 169.36(9) 2_755 . . . ?
O1 C2 C3 C4 50.46(17) . . . . ?
C1 C2 C3 C4 170.28(14) . . . . ?
P1 C2 C3 C4 -66.20(15) . . . . ?
C9 O2 C4 O3 54.29(17) . . . . ?
C9 O2 C4 C3 -65.77(17) . . . . ?
C9 O2 C4 C5 170.71(14) . . . . ?
C7 O3 C4 O2 -60.02(16) . . . . ?
C7 O3 C4 C3 62.18(16) . . . . ?
C7 O3 C4 C5 -175.79(13) . . . . ?
C2 C3 C4 O2 63.97(17) . . . . ?
C2 C3 C4 O3 -57.44(17) . . . . ?
C2 C3 C4 C5 -176.16(15) . . . . ?
C4 O3 C7 O1 -59.79(16) . . . . ?
C4 O3 C7 C6 -175.31(13) . . . . ?
C4 O3 C7 C8 62.65(16) . . . . ?
C2 O1 C7 O3 53.82(16) . . . . ?
C2 O1 C7 C6 170.44(12) . . . . ?
C2 O1 C7 C8 -66.33(17) . . . . ?
O3 C7 C8 C9 -58.34(16) . . . . ?
O1 C7 C8 C9 63.40(17) . . . . ?
C6 C7 C8 C9 -177.27(13) . . . . ?
C4 O2 C9 C10 -173.81(13) . . . . ?
C4 O2 C9 C8 -50.62(17) . . . . ?
C4 O2 C9 P1 66.96(14) . . . . ?
C7 C8 C9 O2 51.60(16) . . . . ?
C7 C8 C9 C10 169.75(14) . . . . ?
C7 C8 C9 P1 -64.13(15) . . . . ?
O4 P1 C9 O2 60.68(12) . . . . ?
C2 P1 C9 O2 -59.87(11) . . . . ?
P1 P1 C9 O2 -176.48(8) 2_755 . . . ?
O4 P1 C9 C10 -54.54(14) . . . . ?
C2 P1 C9 C10 -175.09(12) . . . . ?
P1 P1 C9 C10 68.30(12) 2_755 . . . ?
O4 P1 C9 C8 178.10(10) . . . . ?
C2 P1 C9 C8 57.54(12) . . . . ?
P1 P1 C9 C8 -59.07(11) 2_755 . . . ?
